data_7039959
loop_
_publ_author_name
'Tice, Daniel B.'
'Pike, Robert D.'
'Bebout, Deborah C.'

_publ_section_title
;
 Contrasting coordination behavior of Group 12 perchlorate salts with an
 acyclic N3O2 donor ligand by X-ray crystallography and (1)H NMR.
;
_journal_issue 32
_journal_name_full 'Dalton transactions (Cambridge, England : 2003)'
_journal_page_first 12871
_journal_page_last 12883
_journal_paper_doi 10.1039/c6dt02322c
_journal_volume 45
_journal_year 2016
_chemical_formula_moiety 'C19 H21 N3 O3 Zn, 2(Cl O4)'
_chemical_formula_sum 'C19 H21 Cl2 N3 O11 Zn'
_chemical_formula_weight 603.66
_chemical_melting_point 503
_chemical_name_systematic 'aqua-(2,6-bis(2-pyridylmethoxymethyl)pyridine-N,N',N'',O,O')zinc(ii) diperchlorate'
_space_group_crystal_system monoclinic
_space_group_IT_number 14
_space_group_name_Hall '-P 2yn'
_space_group_name_H-M_alt 'P 1 21/n 1'
_symmetry_space_group_name_Hall '-P 2yn'
_symmetry_space_group_name_H-M 'P 1 21/n 1'
_atom_sites_solution_hydrogens mixed
_audit_creation_method SHELXL-2014/5
_audit_update_record
;
2016-06-10 deposited with the CCDC.
2016-07-20 downloaded from the CCDC.
;
_cell_angle_alpha 90
_cell_angle_beta 108.6515(7)
_cell_angle_gamma 90
_cell_formula_units_Z 4
_cell_length_a 12.7292(2)
_cell_length_b 12.9161(2)
_cell_length_c 14.7031(3)
_cell_measurement_reflns_used 9859
_cell_measurement_temperature 100(2)
_cell_measurement_theta_max 69.73
_cell_measurement_theta_min 4.01
_cell_volume 2290.40(7)
_computing_cell_refinement 'SAINTPLUS (Bruker AXS, 2004)'
_computing_data_collection 'APEX2 (Bruker AXS, 2004)'
_computing_data_reduction SAINTPLUS
_computing_molecular_graphics 'SHELXLE (Hubschle, 2011)'
_computing_publication_material 'Mercury 3.6 (CCDC, 2015)'
_computing_structure_refinement 'SHELXL-2014/5 (Sheldrick, 2014)'
_computing_structure_solution 'SHELXS97 (Sheldrick, 1997)'
_diffrn_ambient_temperature 100(2)
_diffrn_measured_fraction_theta_full 0.975
_diffrn_measured_fraction_theta_max 0.975
_diffrn_measurement_device_type 'Bruker SMART APEX II CCD'
_diffrn_measurement_method '\w and \y'
_diffrn_radiation_monochromator graphite
_diffrn_radiation_type CuK\a
_diffrn_radiation_wavelength 1.54178
_diffrn_reflns_av_R_equivalents 0.0318
_diffrn_reflns_av_unetI/netI 0.0181
_diffrn_reflns_Laue_measured_fraction_full 0.975
_diffrn_reflns_Laue_measured_fraction_max 0.975
_diffrn_reflns_limit_h_max 15
_diffrn_reflns_limit_h_min -15
_diffrn_reflns_limit_k_max 15
_diffrn_reflns_limit_k_min -14
_diffrn_reflns_limit_l_max 16
_diffrn_reflns_limit_l_min -16
_diffrn_reflns_number 26288
_diffrn_reflns_point_group_measured_fraction_full 0.975
_diffrn_reflns_point_group_measured_fraction_max 0.975
_diffrn_reflns_theta_full 67.000
_diffrn_reflns_theta_max 66.997
_diffrn_reflns_theta_min 4.008
_exptl_absorpt_coefficient_mu 4.253
_exptl_absorpt_correction_T_max 0.6168
_exptl_absorpt_correction_T_min 0.4162
_exptl_absorpt_correction_type numerical
_exptl_absorpt_process_details 'SADABS (Sheldrick, 2004)'
_exptl_crystal_colour colorless
_exptl_crystal_density_diffrn 1.751
_exptl_crystal_description block
_exptl_crystal_F_000 1232
_exptl_crystal_recrystallization_method 'Re-crystallisation from solvent'
_exptl_crystal_size_max 0.230
_exptl_crystal_size_mid 0.200
_exptl_crystal_size_min 0.140
_refine_diff_density_max 0.779
_refine_diff_density_min -0.394
_refine_diff_density_rms 0.059
_refine_ls_extinction_method none
_refine_ls_goodness_of_fit_ref 1.040
_refine_ls_hydrogen_treatment mixed
_refine_ls_matrix_type full
_refine_ls_number_parameters 331
_refine_ls_number_reflns 3991
_refine_ls_number_restraints 0
_refine_ls_restrained_S_all 1.040
_refine_ls_R_factor_all 0.0270
_refine_ls_R_factor_gt 0.0262
_refine_ls_shift/su_max 0.001
_refine_ls_shift/su_mean 0.000
_refine_ls_structure_factor_coef Fsqd
_refine_ls_weighting_details 'w=1/[\s^2^(Fo^2^)+(0.0387P)^2^+2.0913P] where P=(Fo^2^+2Fc^2^)/3'
_refine_ls_weighting_scheme calc
_refine_ls_wR_factor_gt 0.0696
_refine_ls_wR_factor_ref 0.0703
_reflns_Friedel_coverage 0.000
_reflns_number_gt 3854
_reflns_number_total 3991
_reflns_threshold_expression 'I > 2\s(I)'
_cod_data_source_file c6dt02322c2.cif
_cod_data_source_block dcb106_0m
_cod_depositor_comments 'Adding full bibliography for 7039959--7039962.cif.'
_cod_database_code 7039959
_shelx_space_group_comment
;
The symmetry employed for this shelxl refinement is uniquely defined
by the following loop, which should always be used as a source of
symmetry information in preference to the above space-group names.
They are only intended as comments.
;
_shelx_estimated_absorpt_t_min 0.441
_shelx_estimated_absorpt_t_max 0.587
_shelxl_version_number 2014/5
_solvent_exptl_crystal_recrystallization_method CH3CN/mesitylene

loop_
_space_group_symop_operation_xyz
'x, y, z'
'-x+1/2, y+1/2, -z+1/2'
'-x, -y, -z'
'x-1/2, -y-1/2, z-1/2'

loop_
_atom_site_label
_atom_site_type_symbol
_atom_site_fract_x
_atom_site_fract_y
_atom_site_fract_z
_atom_site_U_iso_or_equiv
_atom_site_adp_type
_atom_site_occupancy
_atom_site_site_symmetry_order
_atom_site_calc_flag
_atom_site_refinement_flags_posn
_atom_site_refinement_flags_adp
Zn1 Zn 0.04515(2) 0.32299(2) 0.20479(2) 0.01252(9) Uani 1 1 d . .
O1 O 0.14772(11) 0.18416(10) 0.22257(10) 0.0167(3) Uani 1 1 d . .
O2 O -0.10554(10) 0.40966(10) 0.24111(9) 0.0150(3) Uani 1 1 d . .
O1W O -0.06891(12) 0.35295(12) 0.07450(10) 0.0204(3) Uani 1 1 d . .
H1W H -0.055(2) 0.332(2) 0.036(2) 0.025 Uiso 1 1 d . U
H2W H -0.137(2) 0.3328(19) 0.0699(17) 0.025 Uiso 1 1 d . U
N1 N 0.16669(12) 0.35785(12) 0.13948(11) 0.0153(3) Uani 1 1 d . .
N2 N -0.03837(12) 0.20917(12) 0.25340(11) 0.0132(3) Uani 1 1 d . .
N3 N 0.11812(13) 0.41339(12) 0.32411(11) 0.0143(3) Uani 1 1 d . .
C1 C 0.17089(16) 0.45141(16) 0.09982(15) 0.0224(4) Uani 1 1 d . .
H1 H 0.1156 0.5012 0.0987 0.027 Uiso 1 1 calc R U
C2 C 0.25229(17) 0.47729(17) 0.06092(15) 0.0252(4) Uani 1 1 d . .
H2 H 0.2528 0.5437 0.0333 0.030 Uiso 1 1 calc R U
C3 C 0.33374(16) 0.40503(16) 0.06260(14) 0.0204(4) Uani 1 1 d . .
H3 H 0.3910 0.4211 0.0364 0.024 Uiso 1 1 calc R U
C4 C 0.32961(16) 0.30937(15) 0.10312(14) 0.0190(4) Uani 1 1 d . .
H4 H 0.3847 0.2587 0.1058 0.023 Uiso 1 1 calc R U
C5 C 0.24421(15) 0.28786(14) 0.13989(13) 0.0150(4) Uani 1 1 d . .
C6 C 0.23491(16) 0.18284(15) 0.18090(16) 0.0202(4) Uani 1 1 d . .
H6A H 0.2190 0.1300 0.1295 0.024 Uiso 1 1 calc R U
H6B H 0.3059 0.1646 0.2304 0.024 Uiso 1 1 calc R U
C7 C 0.08612(16) 0.08977(14) 0.21207(14) 0.0160(4) Uani 1 1 d . .
H7A H 0.1337 0.0338 0.2496 0.019 Uiso 1 1 calc R U
H7B H 0.0589 0.0687 0.1438 0.019 Uiso 1 1 calc R U
C8 C -0.01015(15) 0.10943(14) 0.24855(13) 0.0138(4) Uani 1 1 d . .
C9 C -0.06504(15) 0.02876(15) 0.27598(13) 0.0163(4) Uani 1 1 d . .
H9 H -0.0434 -0.0410 0.2719 0.020 Uiso 1 1 calc R U
C10 C -0.15251(15) 0.05230(15) 0.30953(13) 0.0167(4) Uani 1 1 d . .
H10 H -0.1918 -0.0014 0.3288 0.020 Uiso 1 1 calc R U
C11 C -0.18192(15) 0.15496(15) 0.31469(13) 0.0164(4) Uani 1 1 d . .
H11 H -0.2421 0.1725 0.3368 0.020 Uiso 1 1 calc R U
C12 C -0.12225(14) 0.23144(14) 0.28708(12) 0.0137(4) Uani 1 1 d . .
C13 C -0.14616(15) 0.34347(14) 0.30086(13) 0.0148(4) Uani 1 1 d . .
H13A H -0.2272 0.3533 0.2851 0.018 Uiso 1 1 calc R U
H13B H -0.1107 0.3628 0.3690 0.018 Uiso 1 1 calc R U
C14 C -0.05686(15) 0.50367(14) 0.28788(14) 0.0174(4) Uani 1 1 d . .
H14A H -0.1030 0.5319 0.3250 0.021 Uiso 1 1 calc R U
H14B H -0.0546 0.5556 0.2390 0.021 Uiso 1 1 calc R U
C15 C 0.05935(15) 0.48418(14) 0.35456(13) 0.0148(4) Uani 1 1 d . .
C16 C 0.10376(16) 0.53704(14) 0.44016(14) 0.0181(4) Uani 1 1 d . .
H16 H 0.0607 0.5866 0.4604 0.022 Uiso 1 1 calc R U
C17 C 0.21237(16) 0.51656(16) 0.49612(14) 0.0203(4) Uani 1 1 d . .
H17 H 0.2447 0.5521 0.5550 0.024 Uiso 1 1 calc R U
C18 C 0.27272(16) 0.44373(15) 0.46482(14) 0.0191(4) Uani 1 1 d . .
H18 H 0.3472 0.4285 0.5018 0.023 Uiso 1 1 calc R U
C19 C 0.22302(15) 0.39361(15) 0.37909(14) 0.0165(4) Uani 1 1 d . .
H19 H 0.2644 0.3432 0.3580 0.020 Uiso 1 1 calc R U
Cl1 Cl 0.52229(4) 0.28535(3) 0.39896(3) 0.01804(11) Uani 1 1 d . .
O3 O 0.52799(15) 0.33374(15) 0.48902(12) 0.0399(4) Uani 1 1 d . .
O4 O 0.47836(17) 0.18287(13) 0.40046(14) 0.0473(5) Uani 1 1 d . .
O5 O 0.44954(12) 0.34312(13) 0.32155(11) 0.0297(3) Uani 1 1 d . .
O6 O 0.63050(13) 0.28145(14) 0.39055(13) 0.0369(4) Uani 1 1 d . .
Cl2 Cl 0.11780(3) 0.21847(3) 0.55453(3) 0.01616(11) Uani 1 1 d . .
O7 O 0.10097(13) 0.22199(15) 0.64619(11) 0.0360(4) Uani 1 1 d . .
O8 O 0.08274(15) 0.12013(12) 0.51029(13) 0.0376(4) Uani 1 1 d . .
O9 O 0.05535(12) 0.29911(12) 0.49420(11) 0.0285(3) Uani 1 1 d . .
O10 O 0.23435(12) 0.23388(13) 0.56721(13) 0.0339(4) Uani 1 1 d . .

loop_
_atom_site_aniso_label
_atom_site_aniso_U_11
_atom_site_aniso_U_22
_atom_site_aniso_U_33
_atom_site_aniso_U_23
_atom_site_aniso_U_13
_atom_site_aniso_U_12
Zn1 0.01215(14) 0.01123(14) 0.01493(14) -0.00024(9) 0.00538(10) 0.00055(9)
O1 0.0151(6) 0.0129(6) 0.0257(7) -0.0024(5) 0.0115(6) -0.0005(5)
O2 0.0155(6) 0.0127(6) 0.0179(6) -0.0007(5) 0.0068(5) 0.0001(5)
O1W 0.0153(7) 0.0309(8) 0.0160(7) 0.0004(6) 0.0061(6) 0.0030(6)
N1 0.0133(7) 0.0171(8) 0.0160(8) 0.0002(6) 0.0054(6) -0.0001(6)
N2 0.0125(7) 0.0132(7) 0.0137(7) 0.0000(6) 0.0038(6) 0.0002(6)
N3 0.0150(7) 0.0127(7) 0.0169(8) -0.0004(6) 0.0075(6) -0.0010(6)
C1 0.0197(9) 0.0209(10) 0.0282(11) 0.0066(8) 0.0099(8) 0.0039(8)
C2 0.0214(10) 0.0262(11) 0.0289(11) 0.0102(9) 0.0095(9) 0.0011(9)
C3 0.0170(9) 0.0281(11) 0.0175(9) -0.0010(8) 0.0076(7) -0.0043(8)
C4 0.0147(9) 0.0214(10) 0.0214(10) -0.0051(8) 0.0066(8) -0.0004(8)
C5 0.0130(8) 0.0172(9) 0.0139(9) -0.0051(7) 0.0031(7) -0.0024(7)
C6 0.0151(9) 0.0174(10) 0.0321(11) -0.0021(8) 0.0131(8) 0.0011(8)
C7 0.0184(9) 0.0108(9) 0.0203(9) 0.0001(7) 0.0084(7) 0.0003(7)
C8 0.0132(8) 0.0144(9) 0.0124(8) -0.0006(7) 0.0021(7) -0.0005(7)
C9 0.0175(9) 0.0138(9) 0.0171(9) 0.0001(7) 0.0049(7) -0.0003(7)
C10 0.0164(9) 0.0161(9) 0.0171(9) 0.0011(7) 0.0047(7) -0.0037(8)
C11 0.0133(9) 0.0198(9) 0.0166(9) -0.0014(7) 0.0052(7) -0.0010(8)
C12 0.0119(8) 0.0166(9) 0.0109(8) 0.0000(7) 0.0012(7) 0.0014(7)
C13 0.0137(9) 0.0162(9) 0.0162(9) 0.0000(7) 0.0070(7) 0.0009(7)
C14 0.0183(9) 0.0110(9) 0.0242(10) -0.0020(7) 0.0085(8) 0.0009(7)
C15 0.0173(9) 0.0106(8) 0.0201(9) 0.0005(7) 0.0108(7) -0.0013(7)
C16 0.0224(9) 0.0128(9) 0.0232(10) -0.0026(7) 0.0133(8) -0.0033(8)
C17 0.0236(10) 0.0212(10) 0.0179(9) -0.0039(8) 0.0090(8) -0.0076(8)
C18 0.0162(9) 0.0209(10) 0.0200(10) 0.0010(8) 0.0054(7) -0.0025(8)
C19 0.0149(9) 0.0152(9) 0.0214(10) 0.0007(7) 0.0087(7) 0.0005(7)
Cl1 0.0150(2) 0.0187(2) 0.0202(2) 0.00282(17) 0.00533(17) 0.00077(17)
O3 0.0453(10) 0.0533(11) 0.0231(8) -0.0034(7) 0.0138(7) 0.0149(9)
O4 0.0576(12) 0.0264(9) 0.0499(11) 0.0074(8) 0.0059(9) -0.0153(9)
O5 0.0244(8) 0.0371(9) 0.0263(8) 0.0138(7) 0.0064(6) 0.0067(7)
O6 0.0187(8) 0.0534(11) 0.0413(10) -0.0049(8) 0.0133(7) 0.0053(7)
Cl2 0.0129(2) 0.0167(2) 0.0196(2) 0.00346(16) 0.00613(17) 0.00336(17)
O7 0.0299(8) 0.0597(11) 0.0201(8) 0.0016(7) 0.0103(7) -0.0038(8)
O8 0.0425(10) 0.0202(8) 0.0551(11) -0.0096(7) 0.0227(8) -0.0010(7)
O9 0.0239(8) 0.0266(8) 0.0342(9) 0.0134(6) 0.0085(6) 0.0114(6)
O10 0.0124(7) 0.0417(9) 0.0488(10) 0.0128(8) 0.0113(7) 0.0050(7)

loop_
_atom_type_symbol
_atom_type_description
_atom_type_scat_dispersion_real
_atom_type_scat_dispersion_imag
_atom_type_scat_source
C C 0.0181 0.0091 'International Tables Vol C Tables 4.2.6.8 and 6.1.1.4'
H H 0.0000 0.0000 'International Tables Vol C Tables 4.2.6.8 and 6.1.1.4'
N N 0.0311 0.0180 'International Tables Vol C Tables 4.2.6.8 and 6.1.1.4'
O O 0.0492 0.0322 'International Tables Vol C Tables 4.2.6.8 and 6.1.1.4'
Cl Cl 0.3639 0.7018 'International Tables Vol C Tables 4.2.6.8 and 6.1.1.4'
Zn Zn -1.5491 0.6778 'International Tables Vol C Tables 4.2.6.8 and 6.1.1.4'

loop_
_geom_angle_atom_site_label_1
_geom_angle_atom_site_label_2
_geom_angle_atom_site_label_3
_geom_angle
O1W Zn1 N3 133.11(6)
O1W Zn1 N2 99.74(6)
N3 Zn1 N2 104.44(6)
O1W Zn1 N1 86.41(6)
N3 Zn1 N1 94.00(6)
N2 Zn1 N1 147.05(6)
O1W Zn1 O1 119.18(6)
N3 Zn1 O1 105.87(6)
N2 Zn1 O1 74.28(5)
N1 Zn1 O1 74.51(5)
O1W Zn1 O2 75.11(5)
N3 Zn1 O2 73.99(5)
N2 Zn1 O2 73.86(5)
N1 Zn1 O2 138.38(5)
O1 Zn1 O2 146.92(5)
C6 O1 C7 114.68(14)
C6 O1 Zn1 118.36(11)
C7 O1 Zn1 113.61(10)
C14 O2 C13 113.30(13)
C14 O2 Zn1 104.22(10)
C13 O2 Zn1 108.97(10)
Zn1 O1W H1W 114(2)
Zn1 O1W H2W 113.7(16)
H1W O1W H2W 109(3)
C5 N1 C1 118.42(16)
C5 N1 Zn1 120.02(13)
C1 N1 Zn1 121.51(13)
C12 N2 C8 118.78(16)
C12 N2 Zn1 122.09(12)
C8 N2 Zn1 119.10(12)
C15 N3 C19 118.65(16)
C15 N3 Zn1 121.35(13)
C19 N3 Zn1 119.57(12)
N1 C1 C2 122.43(19)
N1 C1 H1 118.8
C2 C1 H1 118.8
C1 C2 C3 119.12(19)
C1 C2 H2 120.4
C3 C2 H2 120.4
C4 C3 C2 118.55(18)
C4 C3 H3 120.7
C2 C3 H3 120.7
C3 C4 C5 119.34(18)
C3 C4 H4 120.3
C5 C4 H4 120.3
N1 C5 C4 122.13(18)
N1 C5 C6 117.31(16)
C4 C5 C6 120.55(17)
O1 C6 C5 109.42(15)
O1 C6 H6A 109.8
C5 C6 H6A 109.8
O1 C6 H6B 109.8
C5 C6 H6B 109.8
H6A C6 H6B 108.2
O1 C7 C8 107.33(14)
O1 C7 H7A 110.2
C8 C7 H7A 110.2
O1 C7 H7B 110.2
C8 C7 H7B 110.2
H7A C7 H7B 108.5
N2 C8 C9 122.48(17)
N2 C8 C7 116.17(16)
C9 C8 C7 121.34(17)
C8 C9 C10 118.40(18)
C8 C9 H9 120.8
C10 C9 H9 120.8
C11 C10 C9 119.36(17)
C11 C10 H10 120.3
C9 C10 H10 120.3
C12 C11 C10 118.92(17)
C12 C11 H11 120.5
C10 C11 H11 120.5
N2 C12 C11 122.05(17)
N2 C12 C13 118.29(16)
C11 C12 C13 119.54(16)
O2 C13 C12 111.23(14)
O2 C13 H13A 109.4
C12 C13 H13A 109.4
O2 C13 H13B 109.4
C12 C13 H13B 109.4
H13A C13 H13B 108.0
O2 C14 C15 110.67(15)
O2 C14 H14A 109.5
C15 C14 H14A 109.5
O2 C14 H14B 109.5
C15 C14 H14B 109.5
H14A C14 H14B 108.1
N3 C15 C16 121.94(17)
N3 C15 C14 115.49(16)
C16 C15 C14 122.56(16)
C15 C16 C17 118.97(18)
C15 C16 H16 120.5
C17 C16 H16 120.5
C18 C17 C16 119.06(18)
C18 C17 H17 120.5
C16 C17 H17 120.5
C19 C18 C17 118.86(18)
C19 C18 H18 120.6
C17 C18 H18 120.6
N3 C19 C18 122.51(17)
N3 C19 H19 118.7
C18 C19 H19 118.7
O6 Cl1 O5 110.40(10)
O6 Cl1 O4 111.12(12)
O5 Cl1 O4 109.68(11)
O6 Cl1 O3 109.19(11)
O5 Cl1 O3 109.54(10)
O4 Cl1 O3 106.83(12)
O7 Cl2 O8 109.70(11)
O7 Cl2 O9 109.84(10)
O8 Cl2 O9 109.46(10)
O7 Cl2 O10 109.26(10)
O8 Cl2 O10 109.75(10)
O9 Cl2 O10 108.82(9)

loop_
_geom_bond_atom_site_label_1
_geom_bond_atom_site_label_2
_geom_bond_distance
Zn1 O1W 2.0369(14)
Zn1 N3 2.0643(15)
Zn1 N2 2.0707(15)
Zn1 N1 2.1139(15)
Zn1 O1 2.1840(13)
Zn1 O2 2.4234(12)
O1 C6 1.429(2)
O1 C7 1.431(2)
O2 C14 1.435(2)
O2 C13 1.435(2)
O1W H1W 0.71(3)
O1W H2W 0.88(3)
N1 C5 1.337(3)
N1 C1 1.350(3)
N2 C12 1.344(2)
N2 C8 1.345(2)
N3 C15 1.346(2)
N3 C19 1.346(2)
C1 C2 1.375(3)
C1 H1 0.9500
C2 C3 1.389(3)
C2 H2 0.9500
C3 C4 1.380(3)
C3 H3 0.9500
C4 C5 1.388(3)
C4 H4 0.9500
C5 C6 1.504(3)
C6 H6A 0.9900
C6 H6B 0.9900
C7 C8 1.508(2)
C7 H7A 0.9900
C7 H7B 0.9900
C8 C9 1.384(3)
C9 C10 1.388(3)
C9 H9 0.9500
C10 C11 1.386(3)
C10 H10 0.9500
C11 C12 1.384(3)
C11 H11 0.9500
C12 C13 1.506(3)
C13 H13A 0.9900
C13 H13B 0.9900
C14 C15 1.512(3)
C14 H14A 0.9900
C14 H14B 0.9900
C15 C16 1.384(3)
C16 C17 1.390(3)
C16 H16 0.9500
C17 C18 1.383(3)
C17 H17 0.9500
C18 C19 1.378(3)
C18 H18 0.9500
C19 H19 0.9500
Cl1 O6 1.4227(15)
Cl1 O5 1.4267(15)
Cl1 O4 1.4398(17)
Cl1 O3 1.4449(17)
Cl2 O7 1.4314(16)
Cl2 O8 1.4318(16)
Cl2 O9 1.4326(15)
Cl2 O10 1.4485(14)

loop_
_geom_hbond_atom_site_label_D
_geom_hbond_atom_site_label_H
_geom_hbond_atom_site_label_A
_geom_hbond_distance_DH
_geom_hbond_distance_HA
_geom_hbond_distance_DA
_geom_hbond_angle_DHA
_geom_hbond_site_symmetry_A
O1W H1W O3 0.71(3) 2.57(3) 3.148(2) 140(3) 4_565
O1W H1W O4 0.71(3) 2.17(3) 2.848(3) 162(3) 4_565
O1W H2W O10 0.88(3) 1.84(3) 2.715(2) 169(2) 4_565

loop_
_geom_torsion_atom_site_label_1
_geom_torsion_atom_site_label_2
_geom_torsion_atom_site_label_3
_geom_torsion_atom_site_label_4
_geom_torsion
C5 N1 C1 C2 -0.6(3)
Zn1 N1 C1 C2 176.94(16)
N1 C1 C2 C3 -0.3(3)
C1 C2 C3 C4 0.3(3)
C2 C3 C4 C5 0.6(3)
C1 N1 C5 C4 1.6(3)
Zn1 N1 C5 C4 -176.03(14)
C1 N1 C5 C6 -177.58(17)
Zn1 N1 C5 C6 4.8(2)
C3 C4 C5 N1 -1.6(3)
C3 C4 C5 C6 177.53(18)
C7 O1 C6 C5 144.40(16)
Zn1 O1 C6 C5 5.9(2)
N1 C5 C6 O1 -6.8(2)
C4 C5 C6 O1 174.05(17)
C6 O1 C7 C8 -172.99(15)
Zn1 O1 C7 C8 -32.51(17)
C12 N2 C8 C9 0.7(3)
Zn1 N2 C8 C9 -177.33(14)
C12 N2 C8 C7 -178.77(15)
Zn1 N2 C8 C7 3.2(2)
O1 C7 C8 N2 19.7(2)
O1 C7 C8 C9 -159.78(16)
N2 C8 C9 C10 0.1(3)
C7 C8 C9 C10 179.56(16)
C8 C9 C10 C11 -0.1(3)
C9 C10 C11 C12 -0.7(3)
C8 N2 C12 C11 -1.5(3)
Zn1 N2 C12 C11 176.44(13)
C8 N2 C12 C13 174.38(15)
Zn1 N2 C12 C13 -7.6(2)
C10 C11 C12 N2 1.5(3)
C10 C11 C12 C13 -174.34(17)
C14 O2 C13 C12 -140.41(15)
Zn1 O2 C13 C12 -24.89(16)
N2 C12 C13 O2 23.3(2)
C11 C12 C13 O2 -160.64(16)
C13 O2 C14 C15 78.83(18)
Zn1 O2 C14 C15 -39.48(15)
C19 N3 C15 C16 0.2(3)
Zn1 N3 C15 C16 172.63(13)
C19 N3 C15 C14 178.76(16)
Zn1 N3 C15 C14 -8.8(2)
O2 C14 C15 N3 35.7(2)
O2 C14 C15 C16 -145.74(17)
N3 C15 C16 C17 0.2(3)
C14 C15 C16 C17 -178.24(17)
C15 C16 C17 C18 -0.2(3)
C16 C17 C18 C19 -0.1(3)
C15 N3 C19 C18 -0.6(3)
Zn1 N3 C19 C18 -173.14(14)
C17 C18 C19 N3 0.5(3)
